data_1528931
loop_
_publ_author_name
'Tokaychuk, Y.O.'
'Filinchuk, Y.E.'
'Fedorchuk, A.O.'
'Kozlov, A.Yu.'
'Mokra, I.R.'

_publ_section_title
;
 New representatives of the linear structure series containing empty Ga/Ge
 cubes in the Sm-Ga-Ge system
;
_journal_name_full 'Journal of Solid State Chemistry'
_journal_page_first 1323
_journal_page_last 1329
_journal_volume 179
_journal_year 2006
_chemical_formula_sum 'Ga5.24 Ge5.76 Sm4'
_chemical_name_systematic 'Sm4 Ga5.24 Ge5.76'
_space_group_IT_number 65
_symmetry_space_group_name_Hall '-C 2 2'
_symmetry_space_group_name_H-M 'C m m m'
_cell_angle_alpha 90
_cell_angle_beta 90
_cell_angle_gamma 90
_cell_formula_units_Z 2
_cell_length_a 4.21038
_cell_length_b 35.8075
_cell_length_c 4.14023
_cell_volume 624.194
_citation_journal_id_ASTM JSSCBI
_cod_data_source_file Tokaychuk_JSSCBI_2006_950.cif
_cod_data_source_block Ga5.24Ge5.76Sm4
_cod_original_cell_volume 624.1943
_cod_database_code 1528931

loop_
_symmetry_equiv_pos_as_xyz
x,y,z
-x,-y,z
x,-y,-z
-x,y,-z
-x,-y,-z
x,y,-z
-x,y,z
x,-y,z
x+1/2,y+1/2,z
-x+1/2,-y+1/2,z
x+1/2,-y+1/2,-z
-x+1/2,y+1/2,-z
-x+1/2,-y+1/2,-z
x+1/2,y+1/2,-z
-x+1/2,y+1/2,z
x+1/2,-y+1/2,z

loop_
_atom_site_label
_atom_site_type_symbol
_atom_site_fract_x
_atom_site_fract_y
_atom_site_fract_z
_atom_site_occupancy
_atom_site_U_iso_or_equiv
Ge4 Ge 0 0.1275 0.5 0.5236 0.0
Ge6 Ge 0 0.23248 0 0.5236 0.0
Ge3 Ge 0 0.03308 0.0711 0.2618 0.0
Sm2 Sm 0 0.40041 0 1 0.0
Sm1 Sm 0 0.30079 0.5 1 0.0
Ga5 Ga 0 0.1666 0 0.4764 0.0
Ge5 Ge 0 0.1666 0 0.5236 0.0
Ga1 Ga 0.059 0.06335 0.438 0.0595 0.0
Ga6 Ga 0 0.23248 0 0.4764 0.0
Ga2 Ga 0.4625 0.03363 0.5 0.2382 0.0
Ga3 Ga 0 0.03308 0.0711 0.2382 0.0
Ga4 Ga 0 0.1275 0.5 0.4764 0.0
Ge1 Ge 0.059 0.06335 0.438 0.0655 0.0
Ge2 Ge 0.4625 0.03363 0.5 0.2618 0.0
